data_7042993
loop_
_publ_author_name
'Kosnik, Stephanie C.'
'Nascimento, Maxemilian C.'
'Rawson, Jeremy Michael'
'Macdonald, Charles L. B.'

_publ_section_title
;
 Synthesis of Bis(trithio)phosphines by Oxidative Transfer of
 Phosphorus(I)
;
_journal_name_full 'Dalton Trans.'
_journal_paper_doi 10.1039/C7DT01345K
_journal_year 2017
_chemical_formula_moiety 'C42 H54 O15 P2 S6'
_chemical_formula_sum 'C42 H54 O15 P2 S6'
_chemical_formula_weight 1053.15
_space_group_crystal_system triclinic
_space_group_IT_number 2
_space_group_name_Hall '-P 1'
_space_group_name_H-M_alt 'P -1'
_symmetry_space_group_name_Hall '-P 1'
_symmetry_space_group_name_H-M 'P -1'
_atom_sites_solution_hydrogens geom
_audit_creation_method SHELXL-2016/6
_audit_update_record
;
2017-05-10 deposited with the CCDC.
2017-05-12 downloaded from the CCDC.
;
_cell_angle_alpha 85.760(6)
_cell_angle_beta 78.209(5)
_cell_angle_gamma 74.703(6)
_cell_formula_units_Z 2
_cell_length_a 8.3950(13)
_cell_length_b 14.979(2)
_cell_length_c 19.671(3)
_cell_measurement_reflns_used 8397
_cell_measurement_temperature 170(2)
_cell_measurement_theta_max 30.60
_cell_measurement_theta_min 2.99
_cell_volume 2335.1(6)
_computing_cell_refinement 'Bruker SAINT'
_computing_data_collection 'Bruker APEX2'
_computing_data_reduction 'Bruker SAINT'
_computing_molecular_graphics 'Bruker SHELXTL'
_computing_publication_material 'Bruker SHELXTL'
_computing_structure_refinement 'SHELXL-2016/6 (Sheldrick, 2016)'
_computing_structure_solution 'SHELXS-97 (Sheldrick 2008)'
_diffrn_ambient_temperature 170(2)
_diffrn_measured_fraction_theta_full 0.897
_diffrn_measured_fraction_theta_max 0.904
_diffrn_measurement_device_type 'Bruker APEX-II CCD'
_diffrn_measurement_method '\f and \w scans'
_diffrn_radiation_type MoK\a
_diffrn_radiation_wavelength 0.71073
_diffrn_reflns_av_R_equivalents 0.0419
_diffrn_reflns_av_unetI/netI 0.0364
_diffrn_reflns_Laue_measured_fraction_full 0.897
_diffrn_reflns_Laue_measured_fraction_max 0.904
_diffrn_reflns_limit_h_max 10
_diffrn_reflns_limit_h_min -10
_diffrn_reflns_limit_k_max 19
_diffrn_reflns_limit_k_min -19
_diffrn_reflns_limit_l_max 25
_diffrn_reflns_limit_l_min -25
_diffrn_reflns_number 54869
_diffrn_reflns_point_group_measured_fraction_full 0.897
_diffrn_reflns_point_group_measured_fraction_max 0.904
_diffrn_reflns_theta_full 25.242
_diffrn_reflns_theta_max 27.499
_diffrn_reflns_theta_min 2.955
_exptl_absorpt_coefficient_mu 0.430
_exptl_absorpt_correction_T_max 0.914
_exptl_absorpt_correction_T_min 0.808
_exptl_absorpt_correction_type multi-scan
_exptl_absorpt_process_details 'SADABS; Bruker,2015'
_exptl_crystal_colour colorless
_exptl_crystal_density_diffrn 1.498
_exptl_crystal_description Block
_exptl_crystal_F_000 1104
_exptl_crystal_size_max 0.361
_exptl_crystal_size_mid 0.329
_exptl_crystal_size_min 0.208
_refine_diff_density_max 1.296
_refine_diff_density_min -1.062
_refine_diff_density_rms 0.126
_refine_ls_extinction_method none
_refine_ls_goodness_of_fit_ref 1.157
_refine_ls_hydrogen_treatment constr
_refine_ls_matrix_type full
_refine_ls_number_parameters 622
_refine_ls_number_reflns 9697
_refine_ls_number_restraints 85
_refine_ls_restrained_S_all 1.168
_refine_ls_R_factor_all 0.1135
_refine_ls_R_factor_gt 0.0886
_refine_ls_shift/su_max 0.001
_refine_ls_shift/su_mean 0.000
_refine_ls_structure_factor_coef Fsqd
_refine_ls_weighting_details 'w=1/[\s^2^(Fo^2^)+(0.0168P)^2^+24.8076P] where P=(Fo^2^+2Fc^2^)/3'
_refine_ls_weighting_scheme calc
_refine_ls_wR_factor_gt 0.2109
_refine_ls_wR_factor_ref 0.2253
_reflns_Friedel_coverage 0.000
_reflns_number_gt 7789
_reflns_number_total 9697
_reflns_threshold_expression 'I > 2\s(I)'
_cod_data_source_file c7dt01345k2.cif
_cod_data_source_block shelx
_cod_database_code 7042993
_shelx_shelxl_version_number 2016/6
_shelx_space_group_comment
;
The symmetry employed for this shelxl refinement is uniquely defined
by the following loop, which should always be used as a source of
symmetry information in preference to the above space-group names.
They are only intended as comments.
;
_shelx_estimated_absorpt_t_min 0.860
_shelx_estimated_absorpt_t_max 0.916

loop_
_space_group_symop_operation_xyz
'x, y, z'
'-x, -y, -z'

loop_
_atom_site_label
_atom_site_type_symbol
_atom_site_fract_x
_atom_site_fract_y
_atom_site_fract_z
_atom_site_U_iso_or_equiv
_atom_site_adp_type
_atom_site_occupancy
_atom_site_site_symmetry_order
_atom_site_calc_flag
_atom_site_refinement_flags_posn
_atom_site_refinement_flags_adp
_atom_site_refinement_flags_occupancy
_atom_site_disorder_assembly
_atom_site_disorder_group
P1 P 0.33020(18) 0.00662(11) 0.38752(8) 0.0242(3) Uani 1 1 d . . . . .
P2 P 0.8739(2) 0.12848(11) 0.48219(9) 0.0272(3) Uani 1 1 d . . . . .
S1 S 0.25748(17) 0.07026(11) 0.29504(8) 0.0274(3) Uani 1 1 d . . . . .
S2 S 0.56479(18) -0.07335(10) 0.33604(8) 0.0261(3) Uani 1 1 d . . . . .
S3 S 0.38835(18) 0.10561(10) 0.44326(8) 0.0247(3) Uani 1 1 d . . . . .
S4 S 0.81031(18) 0.04775(10) 0.41186(8) 0.0249(3) Uani 1 1 d . . . . .
S5 S 0.6398(2) 0.20914(12) 0.53363(8) 0.0324(4) Uani 1 1 d . . . . .
S6 S 0.94540(18) 0.24197(10) 0.42545(8) 0.0272(3) Uani 1 1 d . . . . .
C11 C 0.4559(7) 0.0560(4) 0.2388(3) 0.0238(12) Uani 1 1 d . . . . .
C12 C 0.5935(7) -0.0082(4) 0.2582(3) 0.0217(11) Uani 1 1 d . . . . .
C13 C 0.7526(7) -0.0206(4) 0.2157(3) 0.0236(11) Uani 1 1 d . . . . .
H13 H 0.847088 -0.063145 0.229373 0.028 Uiso 1 1 calc R U . . .
C14 C 0.7724(7) 0.0292(4) 0.1535(3) 0.0224(11) Uani 1 1 d . . . . .
C15 C 0.6329(7) 0.0923(4) 0.1333(3) 0.0226(11) Uani 1 1 d . . . . .
C16 C 0.4758(7) 0.1053(4) 0.1761(3) 0.0237(11) Uani 1 1 d . . . . .
H16 H 0.381277 0.148065 0.162626 0.028 Uiso 1 1 calc R U . . .
C17 C 1.0727(7) -0.0154(4) 0.1370(3) 0.0274(12) Uani 1 1 d . . . . .
H17A H 1.085385 -0.081655 0.150102 0.033 Uiso 1 1 calc R U . . .
H17B H 1.065819 0.019030 0.178950 0.033 Uiso 1 1 calc R U . . .
C18 C 1.2193(7) -0.0039(4) 0.0825(3) 0.0304(13) Uani 1 1 d . . . . .
H18A H 1.325631 -0.031754 0.099154 0.036 Uiso 1 1 calc R U . . .
H18B H 1.222100 -0.035476 0.039687 0.036 Uiso 1 1 calc R U . . .
C19 C 1.3194(8) 0.1085(5) 0.0087(3) 0.0307(13) Uani 1 1 d . . . . .
H19A H 1.313938 0.072410 -0.030627 0.037 Uiso 1 1 calc R U . . .
H19B H 1.435040 0.088583 0.018198 0.037 Uiso 1 1 calc R U . . .
C21 C 0.5124(7) 0.1611(4) 0.3784(3) 0.0212(11) Uani 1 1 d . . . . .
C22 C 0.6881(7) 0.1320(4) 0.3623(3) 0.0206(11) Uani 1 1 d . . . . .
C23 C 0.7759(7) 0.1754(4) 0.3065(3) 0.0220(11) Uani 1 1 d . . . . .
H23 H 0.894762 0.153750 0.293820 0.026 Uiso 1 1 calc R U . . .
C24 C 0.6923(7) 0.2486(4) 0.2704(3) 0.0230(11) Uani 1 1 d . . . . .
C25 C 0.5162(7) 0.2815(4) 0.2893(3) 0.0254(12) Uani 1 1 d . . . . .
C26 C 0.4267(7) 0.2362(4) 0.3419(3) 0.0258(12) Uani 1 1 d . . . . .
H26 H 0.307388 0.256236 0.353031 0.031 Uiso 1 1 calc R U . . .
C27 C 0.9466(8) 0.2774(5) 0.2041(4) 0.0320(14) Uani 1 1 d . . . . .
H27A H 1.000498 0.211287 0.194199 0.038 Uiso 1 1 calc R U . . .
H27B H 0.982263 0.293654 0.245522 0.038 Uiso 1 1 calc R U . . .
C28 C 0.9955(10) 0.3372(6) 0.1428(4) 0.0431(18) Uani 1 1 d . . . . .
H28A H 1.118747 0.329585 0.133377 0.052 Uiso 1 1 calc R U . . .
H28B H 0.964543 0.318369 0.101056 0.052 Uiso 1 1 calc R U . . .
C31 C 0.6110(8) 0.3071(4) 0.4774(3) 0.0282(13) Uani 1 1 d . . . . .
C32 C 0.7475(8) 0.3214(4) 0.4289(3) 0.0266(12) Uani 1 1 d . . . . .
C33 C 0.7292(8) 0.4001(4) 0.3853(3) 0.0297(13) Uani 1 1 d . . . . .
H33 H 0.822100 0.409093 0.351285 0.036 Uiso 1 1 calc R U . . .
C34 C 0.5748(9) 0.4649(5) 0.3920(4) 0.0371(15) Uani 1 1 d . . . . .
C35 C 0.4366(9) 0.4484(5) 0.4414(5) 0.0465(19) Uani 1 1 d . . . . .
C36 C 0.4557(9) 0.3693(5) 0.4829(4) 0.0437(18) Uani 1 1 d . . . . .
H36 H 0.361901 0.357720 0.515045 0.052 Uiso 1 1 calc R U . . .
C37 C 0.6790(9) 0.5644(5) 0.3037(4) 0.0396(16) Uani 1 1 d . . . . .
H37A H 0.708780 0.518833 0.266217 0.048 Uiso 1 1 calc R U . . .
H37B H 0.779965 0.559999 0.323625 0.048 Uiso 1 1 calc R U . . .
C38 C 0.6163(10) 0.6609(5) 0.2755(4) 0.0406(17) Uani 1 1 d . . . . .
H38A H 0.568571 0.704404 0.314342 0.049 Uiso 1 1 calc R U . . .
H38B H 0.711144 0.681084 0.245561 0.049 Uiso 1 1 calc R U . . .
C39 C 0.4152(10) 0.7537(5) 0.2143(4) 0.0455(18) Uani 1 1 d . . . . .
H39A H 0.372058 0.750030 0.171586 0.055 Uiso 1 1 calc R U . . .
H39B H 0.501378 0.789362 0.202643 0.055 Uiso 1 1 calc R U . . .
C110 C 1.2761(8) 0.2105(5) -0.0095(4) 0.0337(14) Uani 1 1 d . . . . .
H11A H 1.287927 0.244953 0.029413 0.040 Uiso 1 1 calc R U . . .
H11B H 1.358338 0.221963 -0.050864 0.040 Uiso 1 1 calc R U . . .
C111 C 1.0911(9) 0.2131(5) -0.0855(4) 0.0386(15) Uani 1 1 d . . . . .
H11C H 1.102267 0.145606 -0.080756 0.046 Uiso 1 1 calc R U . . .
H11D H 1.180801 0.224044 -0.123971 0.046 Uiso 1 1 calc R U . . .
C112 C 0.9205(9) 0.2615(5) -0.1023(3) 0.0354(15) Uani 1 1 d . . . . .
H11E H 0.898798 0.328607 -0.094668 0.043 Uiso 1 1 calc R U . . .
H11F H 0.924296 0.253524 -0.152143 0.043 Uiso 1 1 calc R U . . .
C113 C 0.7134(8) 0.2700(5) 0.0032(3) 0.0315(13) Uani 1 1 d . . . . .
H11G H 0.589910 0.292508 0.007147 0.038 Uiso 1 1 calc R U . . .
H11H H 0.757847 0.324334 0.005858 0.038 Uiso 1 1 calc R U . . .
C114 C 0.7493(8) 0.2056(4) 0.0636(3) 0.0295(13) Uani 1 1 d . . . . .
H11I H 0.870053 0.172386 0.055678 0.035 Uiso 1 1 calc R U . . .
H11J H 0.722559 0.241352 0.106656 0.035 Uiso 1 1 calc R U . . .
O213 O 0.684(2) 0.4967(14) 0.0607(9) 0.046(4) Uani 0.419(18) 1 d . U P A 1
C29 C 0.920(3) 0.5123(15) 0.1122(12) 0.042(4) Uani 0.419(18) 1 d . U P A 1
H29A H 0.909380 0.564924 0.141893 0.050 Uiso 0.419(18) 1 calc R U P A 1
H29B H 1.032583 0.500510 0.081608 0.050 Uiso 0.419(18) 1 calc R U P A 1
C210 C 0.801(4) 0.538(2) 0.0714(16) 0.050(4) Uani 0.419(18) 1 d . U P A 1
H21A H 0.735780 0.600911 0.086853 0.060 Uiso 0.419(18) 1 calc R U P A 1
H21B H 0.864926 0.546623 0.024292 0.060 Uiso 0.419(18) 1 calc R U P A 1
O223 O 0.6502(17) 0.5446(10) 0.0726(7) 0.049(3) Uani 0.581(18) 1 d . U P A 2
C220 C 0.779(3) 0.5579(12) 0.0924(10) 0.044(3) Uani 0.581(18) 1 d . U P A 2
H22A H 0.742516 0.578201 0.141177 0.052 Uiso 0.581(18) 1 calc R U P A 2
H22B H 0.811200 0.610219 0.064252 0.052 Uiso 0.581(18) 1 calc R U P A 2
C229 C 0.9438(19) 0.4748(11) 0.0886(9) 0.040(3) Uani 0.581(18) 1 d . U P A 2
H22C H 0.954946 0.432229 0.050749 0.048 Uiso 0.581(18) 1 calc R U P A 2
H22D H 1.046362 0.497769 0.081917 0.048 Uiso 0.581(18) 1 calc R U P A 2
C211 C 0.5643(11) 0.4788(7) 0.1183(5) 0.056(2) Uani 1 1 d . . . . .
H21C H 0.576467 0.508936 0.159425 0.067 Uiso 1 1 calc R U . A 1
H21D H 0.589836 0.411275 0.128005 0.067 Uiso 1 1 calc R U . A 1
C212 C 0.3903(12) 0.5110(8) 0.1090(6) 0.068(3) Uani 1 1 d . . . . .
H21E H 0.347608 0.577243 0.120881 0.082 Uiso 1 1 calc R U . . .
H21F H 0.386542 0.505580 0.059559 0.082 Uiso 1 1 calc R U . . .
C213 C 0.2331(10) 0.4789(7) 0.2215(5) 0.063(3) Uani 1 1 d . . . . .
H21G H 0.110963 0.508869 0.231851 0.075 Uiso 1 1 calc R U . . .
H21H H 0.293105 0.521665 0.234751 0.075 Uiso 1 1 calc R U . . .
C214 C 0.2694(8) 0.3899(6) 0.2632(4) 0.0419(18) Uani 1 1 d . . . . .
H21I H 0.220122 0.400907 0.313003 0.050 Uiso 1 1 calc R U . . .
H21J H 0.221215 0.343782 0.246735 0.050 Uiso 1 1 calc R U . . .
C310 C 0.2735(11) 0.8038(6) 0.2684(5) 0.054(2) Uani 1 1 d . . . . .
H31A H 0.311540 0.800100 0.313201 0.065 Uiso 1 1 calc R U . . .
H31B H 0.238784 0.869930 0.254562 0.065 Uiso 1 1 calc R U . . .
O35 O 0.2865(8) 0.5121(5) 0.4540(5) 0.086(3) Uani 1 1 d D . . . .
C311 C -0.026(2) 0.7949(16) 0.3193(11) 0.075(5) Uiso 0.478(10) 1 d D U P B 1
H31C H -0.112942 0.792322 0.292594 0.090 Uiso 0.478(10) 1 calc R U P B 1
H31D H -0.044642 0.860167 0.331788 0.090 Uiso 0.478(10) 1 calc R U P B 1
C312 C -0.048(4) 0.7374(11) 0.3844(12) 0.081(5) Uiso 0.478(10) 1 d D U P B 1
H31E H 0.035499 0.742342 0.412213 0.097 Uiso 0.478(10) 1 calc R U P B 1
H31F H -0.161381 0.761977 0.412291 0.097 Uiso 0.478(10) 1 calc R U P B 1
C321 C 0.036(2) 0.7921(12) 0.3434(8) 0.054(4) Uiso 0.522(10) 1 d D U P B 2
H32A H -0.019372 0.859270 0.343525 0.065 Uiso 0.522(10) 1 calc R U P B 2
H32B H 0.105097 0.777696 0.379742 0.065 Uiso 0.522(10) 1 calc R U P B 2
C322 C -0.093(2) 0.7365(10) 0.3553(11) 0.059(4) Uiso 0.522(10) 1 d D U P B 2
H32C H -0.184718 0.763311 0.394220 0.071 Uiso 0.522(10) 1 calc R U P B 2
H32D H -0.143043 0.741429 0.313211 0.071 Uiso 0.522(10) 1 calc R U P B 2
O34 O -0.0257(11) 0.6416(6) 0.3706(5) 0.088(2) Uani 1 1 d D . . . .
C313 C 0.097(3) 0.6277(15) 0.4165(12) 0.081(4) Uiso 0.478(10) 1 d D U P B 3
H31G H 0.150171 0.680049 0.409740 0.097 Uiso 0.478(10) 1 calc R U P B 3
H31H H 0.036905 0.627708 0.465436 0.097 Uiso 0.478(10) 1 calc R U P B 3
C314 C 0.216(2) 0.5485(15) 0.4049(9) 0.084(4) Uani 0.478(10) 1 d D U P B 3
H31I H 0.166280 0.502838 0.389062 0.101 Uiso 0.478(10) 1 calc R U P B 3
H31J H 0.304798 0.559842 0.366005 0.101 Uiso 0.478(10) 1 calc R U P B 3
C323 C 0.017(2) 0.5953(11) 0.4358(8) 0.055(3) Uiso 0.522(10) 1 d D U P B 4
H32E H 0.030102 0.646089 0.461925 0.066 Uiso 0.522(10) 1 calc R U P B 4
H32F H -0.089909 0.581817 0.460184 0.066 Uiso 0.522(10) 1 calc R U P B 4
C324 C 0.1351(19) 0.5215(15) 0.4526(12) 0.108(4) Uani 0.522(10) 1 d D U P B 4
H32G H 0.085991 0.502525 0.499805 0.130 Uiso 0.522(10) 1 calc R U P B 4
H32H H 0.135712 0.472174 0.421587 0.130 Uiso 0.522(10) 1 calc R U P B 4
O11 O 0.9238(5) 0.0199(3) 0.1085(2) 0.0276(9) Uani 1 1 d . . . . .
O12 O 1.2023(5) 0.0926(3) 0.0684(2) 0.0297(9) Uani 1 1 d . . . . .
O13 O 1.1099(5) 0.2463(3) -0.0236(2) 0.0306(10) Uani 1 1 d . . . . .
O14 O 0.7833(6) 0.2295(3) -0.0626(2) 0.0360(11) Uani 1 1 d . . . . .
O15 O 0.6469(5) 0.1398(3) 0.0707(2) 0.0264(9) Uani 1 1 d . . . . .
O21 O 0.7669(5) 0.2945(3) 0.2158(2) 0.0301(10) Uani 1 1 d . . . . .
O22 O 0.9119(7) 0.4299(4) 0.1572(3) 0.0476(14) Uani 1 1 d . . . . .
O24 O 0.2854(8) 0.4613(6) 0.1499(3) 0.071(2) Uani 1 1 d . . . . .
O25 O 0.4485(5) 0.3577(3) 0.2532(3) 0.0365(11) Uani 1 1 d . . . . .
O31 O 0.5456(7) 0.5469(4) 0.3560(3) 0.0505(14) Uani 1 1 d . . . . .
O32 O 0.4918(7) 0.6622(4) 0.2365(3) 0.0454(13) Uani 1 1 d . . . . .
O33 O 0.1365(8) 0.7648(5) 0.2764(3) 0.0623(17) Uani 1 1 d D . . . .

loop_
_atom_site_aniso_label
_atom_site_aniso_U_11
_atom_site_aniso_U_22
_atom_site_aniso_U_33
_atom_site_aniso_U_23
_atom_site_aniso_U_13
_atom_site_aniso_U_12
P1 0.0226(7) 0.0247(7) 0.0256(8) 0.0054(6) -0.0025(6) -0.0095(6)
P2 0.0295(8) 0.0278(8) 0.0273(8) 0.0057(6) -0.0117(6) -0.0098(6)
S1 0.0195(6) 0.0337(8) 0.0275(8) 0.0039(6) -0.0040(5) -0.0060(5)
S2 0.0254(7) 0.0210(7) 0.0282(8) 0.0065(6) -0.0027(6) -0.0035(5)
S3 0.0255(7) 0.0249(7) 0.0221(7) 0.0034(6) -0.0011(5) -0.0074(5)
S4 0.0265(7) 0.0201(7) 0.0275(7) 0.0031(5) -0.0081(6) -0.0036(5)
S5 0.0389(8) 0.0349(8) 0.0227(8) -0.0011(6) -0.0008(6) -0.0121(7)
S6 0.0259(7) 0.0249(7) 0.0314(8) 0.0032(6) -0.0073(6) -0.0072(5)
C11 0.021(3) 0.021(3) 0.029(3) -0.004(2) -0.002(2) -0.005(2)
C12 0.022(3) 0.019(3) 0.025(3) 0.000(2) -0.004(2) -0.008(2)
C13 0.023(3) 0.021(3) 0.025(3) 0.000(2) -0.005(2) -0.003(2)
C14 0.022(3) 0.025(3) 0.021(3) -0.001(2) -0.005(2) -0.007(2)
C15 0.026(3) 0.023(3) 0.022(3) -0.002(2) -0.007(2) -0.009(2)
C16 0.025(3) 0.026(3) 0.022(3) 0.000(2) -0.008(2) -0.006(2)
C17 0.023(3) 0.027(3) 0.030(3) 0.002(2) -0.004(2) -0.002(2)
C18 0.024(3) 0.030(3) 0.031(3) 0.001(3) -0.001(2) -0.002(2)
C19 0.025(3) 0.039(4) 0.026(3) -0.002(3) 0.003(2) -0.009(3)
C21 0.021(2) 0.024(3) 0.020(3) 0.003(2) -0.004(2) -0.009(2)
C22 0.022(3) 0.015(2) 0.026(3) 0.000(2) -0.008(2) -0.005(2)
C23 0.025(3) 0.022(3) 0.020(3) -0.002(2) -0.005(2) -0.007(2)
C24 0.027(3) 0.028(3) 0.018(3) 0.003(2) -0.008(2) -0.011(2)
C25 0.030(3) 0.025(3) 0.025(3) 0.007(2) -0.013(2) -0.009(2)
C26 0.024(3) 0.025(3) 0.028(3) 0.005(2) -0.007(2) -0.007(2)
C27 0.030(3) 0.035(3) 0.034(3) -0.001(3) -0.001(3) -0.016(3)
C28 0.047(4) 0.066(5) 0.025(3) 0.005(3) -0.005(3) -0.034(4)
C31 0.033(3) 0.024(3) 0.028(3) -0.004(2) -0.007(2) -0.006(2)
C32 0.031(3) 0.022(3) 0.026(3) -0.005(2) -0.005(2) -0.005(2)
C33 0.033(3) 0.024(3) 0.027(3) 0.000(2) -0.003(2) -0.003(2)
C34 0.042(4) 0.024(3) 0.041(4) -0.003(3) -0.007(3) 0.000(3)
C35 0.037(4) 0.027(3) 0.065(5) -0.006(3) -0.003(3) 0.005(3)
C36 0.038(4) 0.035(4) 0.047(4) -0.010(3) 0.013(3) -0.004(3)
C37 0.047(4) 0.027(3) 0.042(4) 0.003(3) -0.012(3) -0.003(3)
C38 0.054(4) 0.025(3) 0.044(4) 0.004(3) -0.022(3) -0.005(3)
C39 0.051(4) 0.042(4) 0.049(5) 0.015(4) -0.029(4) -0.011(3)
C110 0.031(3) 0.034(3) 0.040(4) -0.002(3) -0.004(3) -0.016(3)
C111 0.044(4) 0.043(4) 0.032(4) -0.002(3) -0.009(3) -0.014(3)
C112 0.043(4) 0.041(4) 0.025(3) 0.010(3) -0.010(3) -0.015(3)
C113 0.038(3) 0.031(3) 0.028(3) 0.004(3) -0.010(3) -0.011(3)
C114 0.037(3) 0.032(3) 0.026(3) 0.002(3) -0.010(3) -0.019(3)
O213 0.053(8) 0.052(9) 0.040(7) 0.006(8) -0.013(6) -0.023(8)
C29 0.053(7) 0.028(8) 0.040(9) 0.020(6) -0.004(7) -0.012(7)
C210 0.058(7) 0.037(8) 0.048(10) 0.019(7) -0.004(7) -0.009(7)
O223 0.055(6) 0.054(7) 0.045(6) 0.028(6) -0.021(5) -0.025(7)
C220 0.057(7) 0.026(7) 0.044(9) 0.010(5) -0.007(7) -0.008(6)
C229 0.046(6) 0.032(7) 0.042(8) 0.018(5) -0.010(6) -0.015(6)
C211 0.056(5) 0.073(6) 0.040(4) 0.017(4) -0.017(4) -0.019(4)
C212 0.055(5) 0.087(7) 0.066(6) 0.036(6) -0.027(5) -0.024(5)
C213 0.039(4) 0.075(6) 0.062(6) 0.041(5) -0.018(4) 0.003(4)
C214 0.029(3) 0.056(5) 0.037(4) 0.020(3) -0.013(3) -0.007(3)
C310 0.067(5) 0.032(4) 0.067(6) -0.002(4) -0.036(5) -0.003(4)
O35 0.045(4) 0.048(4) 0.145(8) -0.015(4) -0.010(4) 0.016(3)
O34 0.090(6) 0.088(6) 0.100(6) -0.015(5) -0.052(5) -0.017(5)
C314 0.062(6) 0.083(6) 0.056(6) 0.037(5) 0.025(5) 0.032(5)
C324 0.081(6) 0.090(6) 0.082(6) 0.042(5) 0.041(5) 0.047(5)
O11 0.0226(19) 0.032(2) 0.025(2) 0.0035(18) -0.0005(16) -0.0046(17)
O12 0.027(2) 0.030(2) 0.029(2) -0.0018(18) 0.0031(17) -0.0090(17)
O13 0.033(2) 0.033(2) 0.030(2) -0.0021(19) -0.0086(18) -0.0121(18)
O14 0.050(3) 0.041(3) 0.023(2) 0.004(2) -0.008(2) -0.023(2)
O15 0.031(2) 0.034(2) 0.018(2) 0.0031(17) -0.0077(16) -0.0140(18)
O21 0.030(2) 0.039(2) 0.027(2) 0.0098(19) -0.0077(18) -0.0187(19)
O22 0.047(3) 0.050(3) 0.051(3) 0.032(3) -0.016(2) -0.025(2)
O24 0.050(3) 0.128(6) 0.047(4) 0.050(4) -0.027(3) -0.043(4)
O25 0.028(2) 0.037(3) 0.046(3) 0.023(2) -0.015(2) -0.0112(19)
O31 0.047(3) 0.028(3) 0.061(4) 0.010(2) -0.005(3) 0.008(2)
O32 0.056(3) 0.033(3) 0.050(3) -0.005(2) -0.028(3) -0.002(2)
O33 0.054(4) 0.076(5) 0.059(4) -0.015(3) -0.014(3) -0.013(3)

loop_
_atom_type_symbol
_atom_type_description
_atom_type_scat_dispersion_real
_atom_type_scat_dispersion_imag
_atom_type_scat_source
C C 0.0033 0.0016 'International Tables Vol C Tables 4.2.6.8 and 6.1.1.4'
H H 0.0000 0.0000 'International Tables Vol C Tables 4.2.6.8 and 6.1.1.4'
O O 0.0106 0.0060 'International Tables Vol C Tables 4.2.6.8 and 6.1.1.4'
P P 0.1023 0.0942 'International Tables Vol C Tables 4.2.6.8 and 6.1.1.4'
S S 0.1246 0.1234 'International Tables Vol C Tables 4.2.6.8 and 6.1.1.4'

loop_
_geom_angle_atom_site_label_1
_geom_angle_atom_site_label_2
_geom_angle_atom_site_label_3
_geom_angle
S2 P1 S3 105.27(9)
S2 P1 S1 94.23(8)
S3 P1 S1 108.68(9)
S5 P2 S6 94.43(9)
S5 P2 S4 104.45(9)
S6 P2 S4 107.87(9)
C11 S1 P1 101.0(2)
C12 S2 P1 100.58(19)
C21 S3 P1 103.7(2)
C22 S4 P2 103.37(19)
C31 S5 P2 100.8(2)
C32 S6 P2 100.7(2)
C16 C11 C12 120.1(5)
C16 C11 S1 121.8(4)
C12 C11 S1 118.0(4)
C11 C12 C13 119.8(5)
C11 C12 S2 119.6(4)
C13 C12 S2 120.6(4)
C14 C13 C12 119.9(5)
C14 C13 H13 120.0
C12 C13 H13 120.0
O11 C14 C13 123.4(5)
O11 C14 C15 116.4(5)
C13 C14 C15 120.1(5)
O15 C15 C16 118.7(5)
O15 C15 C14 121.6(5)
C16 C15 C14 119.7(5)
C15 C16 C11 120.3(5)
C15 C16 H16 119.9
C11 C16 H16 119.9
O11 C17 C18 107.7(5)
O11 C17 H17A 110.2
C18 C17 H17A 110.2
O11 C17 H17B 110.2
C18 C17 H17B 110.2
H17A C17 H17B 108.5
O12 C18 C17 108.5(5)
O12 C18 H18A 110.0
C17 C18 H18A 110.0
O12 C18 H18B 110.0
C17 C18 H18B 110.0
H18A C18 H18B 108.4
O12 C19 C110 108.4(5)
O12 C19 H19A 110.0
C110 C19 H19A 110.0
O12 C19 H19B 110.0
C110 C19 H19B 110.0
H19A C19 H19B 108.4
C22 C21 C26 119.9(5)
C22 C21 S3 122.9(4)
C26 C21 S3 117.2(4)
C21 C22 C23 119.2(5)
C21 C22 S4 123.6(4)
C23 C22 S4 117.1(4)
C24 C23 C22 120.9(5)
C24 C23 H23 119.5
C22 C23 H23 119.5
O21 C24 C23 124.9(5)
O21 C24 C25 115.3(5)
C23 C24 C25 119.8(5)
O25 C25 C26 125.5(5)
O25 C25 C24 114.7(5)
C26 C25 C24 119.8(5)
C25 C26 C21 120.1(5)
C25 C26 H26 120.0
C21 C26 H26 120.0
O21 C27 C28 106.5(6)
O21 C27 H27A 110.4
C28 C27 H27A 110.4
O21 C27 H27B 110.4
C28 C27 H27B 110.4
H27A C27 H27B 108.6
O22 C28 C27 109.1(6)
O22 C28 H28A 109.9
C27 C28 H28A 109.9
O22 C28 H28B 109.9
C27 C28 H28B 109.9
H28A C28 H28B 108.3
C36 C31 C32 120.7(6)
C36 C31 S5 120.2(5)
C32 C31 S5 119.1(5)
C31 C32 C33 120.2(6)
C31 C32 S6 119.2(5)
C33 C32 S6 120.6(5)
C34 C33 C32 119.7(6)
C34 C33 H33 120.2
C32 C33 H33 120.2
O31 C34 C33 124.7(7)
O31 C34 C35 116.1(6)
C33 C34 C35 119.1(6)
O35 C35 C36 117.5(8)
O35 C35 C34 121.8(7)
C36 C35 C34 120.4(6)
C31 C36 C35 119.8(7)
C31 C36 H36 120.1
C35 C36 H36 120.1
O31 C37 C38 106.6(6)
O31 C37 H37A 110.4
C38 C37 H37A 110.4
O31 C37 H37B 110.4
C38 C37 H37B 110.4
H37A C37 H37B 108.6
O32 C38 C37 109.7(6)
O32 C38 H38A 109.7
C37 C38 H38A 109.7
O32 C38 H38B 109.7
C37 C38 H38B 109.7
H38A C38 H38B 108.2
O32 C39 C310 112.5(7)
O32 C39 H39A 109.1
C310 C39 H39A 109.1
O32 C39 H39B 109.1
C310 C39 H39B 109.1
H39A C39 H39B 107.8
O13 C110 C19 114.3(5)
O13 C110 H11A 108.7
C19 C110 H11A 108.7
O13 C110 H11B 108.7
C19 C110 H11B 108.7
H11A C110 H11B 107.6
O13 C111 C112 110.4(6)
O13 C111 H11C 109.6
C112 C111 H11C 109.6
O13 C111 H11D 109.6
C112 C111 H11D 109.6
H11C C111 H11D 108.1
O14 C112 C111 114.8(6)
O14 C112 H11E 108.6
C111 C112 H11E 108.6
O14 C112 H11F 108.6
C111 C112 H11F 108.6
H11E C112 H11F 107.5
O14 C113 C114 114.2(5)
O14 C113 H11G 108.7
C114 C113 H11G 108.7
O14 C113 H11H 108.7
C114 C113 H11H 108.7
H11G C113 H11H 107.6
O15 C114 C113 108.7(5)
O15 C114 H11I 109.9
C113 C114 H11I 109.9
O15 C114 H11J 109.9
C113 C114 H11J 109.9
H11I C114 H11J 108.3
C210 O213 C211 118.6(18)
C210 C29 O22 115(2)
C210 C29 H29A 108.4
O22 C29 H29A 108.4
C210 C29 H29B 108.4
O22 C29 H29B 108.4
H29A C29 H29B 107.5
O213 C210 C29 131(3)
O213 C210 H21A 104.5
C29 C210 H21A 104.5
O213 C210 H21B 104.5
C29 C210 H21B 104.5
H21A C210 H21B 105.6
C220 O223 C211 114.9(13)
O223 C220 C229 119.0(15)
O223 C220 H22A 107.6
C229 C220 H22A 107.6
O223 C220 H22B 107.6
C229 C220 H22B 107.6
H22A C220 H22B 107.0
O22 C229 C220 101.7(14)
O22 C229 H22C 111.4
C220 C229 H22C 111.4
O22 C229 H22D 111.4
C220 C229 H22D 111.4
H22C C229 H22D 109.3
O213 C211 C212 114.3(10)
C212 C211 O223 103.3(8)
O213 C211 H21C 108.7
C212 C211 H21C 108.7
O213 C211 H21D 108.7
C212 C211 H21D 108.7
H21C C211 H21D 107.6
O24 C212 C211 112.8(8)
O24 C212 H21E 109.0
C211 C212 H21E 109.0
O24 C212 H21F 109.0
C211 C212 H21F 109.0
H21E C212 H21F 107.8
O24 C213 C214 110.3(8)
O24 C213 H21G 109.6
C214 C213 H21G 109.6
O24 C213 H21H 109.6
C214 C213 H21H 109.6
H21G C213 H21H 108.1
O25 C214 C213 106.3(6)
O25 C214 H21I 110.5
C213 C214 H21I 110.5
O25 C214 H21J 110.5
C213 C214 H21J 110.5
H21I C214 H21J 108.7
O33 C310 C39 110.3(7)
O33 C310 H31A 109.6
C39 C310 H31A 109.6
O33 C310 H31B 109.6
C39 C310 H31B 109.6
H31A C310 H31B 108.1
C324 O35 C35 140.6(13)
C314 O35 C35 120.3(11)
O33 C311 C312 112.7(17)
O33 C311 H31C 109.1
C312 C311 H31C 109.1
O33 C311 H31D 109.1
C312 C311 H31D 109.1
H31C C311 H31D 107.8
O34 C312 C311 112.5(17)
O34 C312 H31E 109.1
C311 C312 H31E 109.1
O34 C312 H31F 109.1
C311 C312 H31F 109.1
H31E C312 H31F 107.8
O33 C321 C322 104.7(13)
O33 C321 H32A 110.8
C322 C321 H32A 110.8
O33 C321 H32B 110.8
C322 C321 H32B 110.8
H32A C321 H32B 108.9
O34 C322 C321 113.1(13)
O34 C322 H32C 108.9
C321 C322 H32C 108.9
O34 C322 H32D 108.9
C321 C322 H32D 108.9
H32C C322 H32D 107.8
C314 C313 O34 112.7(15)
C314 C313 H31G 109.0
O34 C313 H31G 109.0
C314 C313 H31H 109.0
O34 C313 H31H 109.0
H31G C313 H31H 107.8
O35 C314 C313 118.0(17)
O35 C314 H31I 107.8
C313 C314 H31I 107.8
O35 C314 H31J 107.8
C313 C314 H31J 107.8
H31I C314 H31J 107.1
C324 C323 O34 135.5(16)
C324 C323 H32E 103.3
O34 C323 H32E 103.3
C324 C323 H32F 103.3
O34 C323 H32F 103.3
H32E C323 H32F 105.2
O35 C324 C323 131(2)
O35 C324 H32G 104.5
C323 C324 H32G 104.5
O35 C324 H32H 104.5
C323 C324 H32H 104.5
H32G C324 H32H 105.7
C14 O11 C17 117.0(5)
C19 O12 C18 111.6(5)
C111 O13 C110 112.5(5)
C113 O14 C112 115.7(5)
C15 O15 C114 115.2(4)
C24 O21 C27 117.2(5)
C28 O22 C229 101.8(9)
C28 O22 C29 128.2(11)
C212 O24 C213 119.3(9)
C25 O25 C214 118.7(5)
C34 O31 C37 117.8(5)
C38 O32 C39 112.3(6)
C310 O33 C311 128.4(13)
C310 O33 C321 106.2(9)

loop_
_geom_bond_atom_site_label_1
_geom_bond_atom_site_label_2
_geom_bond_distance
P1 S2 2.111(2)
P1 S3 2.117(2)
P1 S1 2.117(2)
P2 S5 2.112(2)
P2 S6 2.117(2)
P2 S4 2.133(2)
S1 C11 1.772(6)
S2 C12 1.763(6)
S3 C21 1.778(6)
S4 C22 1.772(6)
S5 C31 1.765(7)
S6 C32 1.762(6)
C11 C16 1.393(8)
C11 C12 1.394(8)
C12 C13 1.397(8)
C13 C14 1.390(8)
C13 H13 0.9500
C14 O11 1.372(7)
C14 C15 1.404(8)
C15 O15 1.375(7)
C15 C16 1.386(8)
C16 H16 0.9500
C17 O11 1.431(7)
C17 C18 1.496(8)
C17 H17A 0.9900
C17 H17B 0.9900
C18 O12 1.426(8)
C18 H18A 0.9900
C18 H18B 0.9900
C19 O12 1.418(7)
C19 C110 1.508(9)
C19 H19A 0.9900
C19 H19B 0.9900
C21 C22 1.398(7)
C21 C26 1.400(8)
C22 C23 1.410(8)
C23 C24 1.372(8)
C23 H23 0.9500
C24 O21 1.365(7)
C24 C25 1.409(8)
C25 O25 1.353(7)
C25 C26 1.394(8)
C26 H26 0.9500
C27 O21 1.435(7)
C27 C28 1.502(9)
C27 H27A 0.9900
C27 H27B 0.9900
C28 O22 1.402(10)
C28 H28A 0.9900
C28 H28B 0.9900
C31 C36 1.376(9)
C31 C32 1.387(9)
C32 C33 1.398(9)
C33 C34 1.388(9)
C33 H33 0.9500
C34 O31 1.362(8)
C34 C35 1.417(11)
C35 O35 1.354(9)
C35 C36 1.380(11)
C36 H36 0.9500
C37 O31 1.423(9)
C37 C38 1.508(9)
C37 H37A 0.9900
C37 H37B 0.9900
C38 O32 1.413(9)
C38 H38A 0.9900
C38 H38B 0.9900
C39 O32 1.430(8)
C39 C310 1.497(12)
C39 H39A 0.9900
C39 H39B 0.9900
C110 O13 1.433(8)
C110 H11A 0.9900
C110 H11B 0.9900
C111 O13 1.401(8)
C111 C112 1.515(10)
C111 H11C 0.9900
C111 H11D 0.9900
C112 O14 1.427(8)
C112 H11E 0.9900
C112 H11F 0.9900
C113 O14 1.415(8)
C113 C114 1.503(9)
C113 H11G 0.9900
C113 H11H 0.9900
C114 O15 1.452(7)
C114 H11I 0.9900
C114 H11J 0.9900
O213 C210 1.35(4)
O213 C211 1.41(2)
C29 C210 1.37(5)
C29 O22 1.474(19)
C29 H29A 0.9900
C29 H29B 0.9900
C210 H21A 0.9900
C210 H21B 0.9900
O223 C220 1.29(3)
O223 C211 1.509(14)
C220 C229 1.59(3)
C220 H22A 0.9900
C220 H22B 0.9900
C229 O22 1.469(15)
C229 H22C 0.9900
C229 H22D 0.9900
C211 C212 1.457(12)
C211 H21C 0.9900
C211 H21D 0.9900
C212 O24 1.394(10)
C212 H21E 0.9900
C212 H21F 0.9900
C213 O24 1.410(12)
C213 C214 1.505(10)
C213 H21G 0.9900
C213 H21H 0.9900
C214 O25 1.430(8)
C214 H21I 0.9900
C214 H21J 0.9900
C310 O33 1.399(11)
C310 H31A 0.9900
C310 H31B 0.9900
O35 C324 1.247(18)
O35 C314 1.250(17)
C311 O33 1.430(14)
C311 C312 1.497(18)
C311 H31C 0.9900
C311 H31D 0.9900
C312 O34 1.437(16)
C312 H31E 0.9900
C312 H31F 0.9900
C321 O33 1.436(14)
C321 C322 1.504(17)
C321 H32A 0.9900
C321 H32B 0.9900
C322 O34 1.421(15)
C322 H32C 0.9900
C322 H32D 0.9900
O34 C313 1.468(16)
O34 C323 1.475(15)
C313 C314 1.336(18)
C313 H31G 0.9900
C313 H31H 0.9900
C314 H31I 0.9900
C314 H31J 0.9900
C323 C324 1.349(17)
C323 H32E 0.9900
C323 H32F 0.9900
C324 H32G 0.9900
C324 H32H 0.9900

loop_
_geom_torsion_atom_site_label_1
_geom_torsion_atom_site_label_2
_geom_torsion_atom_site_label_3
_geom_torsion_atom_site_label_4
_geom_torsion
P1 S1 C11 C16 -165.1(5)
P1 S1 C11 C12 16.2(5)
C16 C11 C12 C13 2.1(9)
S1 C11 C12 C13 -179.1(4)
C16 C11 C12 S2 -177.6(4)
S1 C11 C12 S2 1.2(7)
P1 S2 C12 C11 -17.8(5)
P1 S2 C12 C13 162.4(5)
C11 C12 C13 C14 -1.6(9)
S2 C12 C13 C14 178.1(4)
C12 C13 C14 O11 -179.0(5)
C12 C13 C14 C15 0.3(9)
O11 C14 C15 O15 2.2(8)
C13 C14 C15 O15 -177.2(5)
O11 C14 C15 C16 180.0(5)
C13 C14 C15 C16 0.6(9)
O15 C15 C16 C11 177.8(5)
C14 C15 C16 C11 -0.1(9)
C12 C11 C16 C15 -1.3(9)
S1 C11 C16 C15 -179.9(4)
O11 C17 C18 O12 63.7(7)
P1 S3 C21 C22 -92.2(5)
P1 S3 C21 C26 86.7(5)
C26 C21 C22 C23 -3.7(9)
S3 C21 C22 C23 175.2(4)
C26 C21 C22 S4 171.9(5)
S3 C21 C22 S4 -9.2(7)
P2 S4 C22 C21 -93.7(5)
P2 S4 C22 C23 82.0(4)
C21 C22 C23 C24 3.3(9)
S4 C22 C23 C24 -172.6(5)
C22 C23 C24 O21 -179.9(5)
C22 C23 C24 C25 0.4(9)
O21 C24 C25 O25 -4.0(8)
C23 C24 C25 O25 175.7(5)
O21 C24 C25 C26 176.5(5)
C23 C24 C25 C26 -3.8(9)
O25 C25 C26 C21 -176.0(6)
C24 C25 C26 C21 3.4(9)
C22 C21 C26 C25 0.4(9)
S3 C21 C26 C25 -178.5(5)
O21 C27 C28 O22 57.6(7)
P2 S5 C31 C36 165.5(6)
P2 S5 C31 C32 -15.7(5)
C36 C31 C32 C33 0.9(10)
S5 C31 C32 C33 -177.9(5)
C36 C31 C32 S6 178.1(6)
S5 C31 C32 S6 -0.7(7)
P2 S6 C32 C31 16.6(5)
P2 S6 C32 C33 -166.2(5)
C31 C32 C33 C34 1.5(10)
S6 C32 C33 C34 -175.7(5)
C32 C33 C34 O31 175.1(7)
C32 C33 C34 C35 -2.2(11)
O31 C34 C35 O35 -2.6(13)
C33 C34 C35 O35 174.9(8)
O31 C34 C35 C36 -176.9(8)
C33 C34 C35 C36 0.6(12)
C32 C31 C36 C35 -2.5(12)
S5 C31 C36 C35 176.3(6)
O35 C35 C36 C31 -172.8(8)
C34 C35 C36 C31 1.7(13)
O31 C37 C38 O32 -70.3(8)
O12 C19 C110 O13 -59.1(7)
O13 C111 C112 O14 -77.2(8)
O14 C113 C114 O15 -73.7(7)
C211 O213 C210 C29 58(4)
O22 C29 C210 O213 -6(5)
C211 O223 C220 C229 68(2)
O223 C220 C229 O22 -90(2)
C210 O213 C211 C212 130(2)
C220 O223 C211 C212 151.6(13)
O213 C211 C212 O24 154.4(12)
O223 C211 C212 O24 -177.3(11)
O24 C213 C214 O25 67.2(9)
O32 C39 C310 O33 -69.9(9)
C36 C35 O35 C324 -64(2)
C34 C35 O35 C324 121(2)
C36 C35 O35 C314 -134.8(17)
C34 C35 O35 C314 50.7(19)
O33 C311 C312 O34 -60(3)
O33 C321 C322 O34 73(2)
C35 O35 C314 C313 -161.4(18)
O34 C313 C314 O35 -154(2)
C35 O35 C324 C323 -145(2)
O34 C323 C324 O35 78(4)
C13 C14 O11 C17 -22.9(8)
C15 C14 O11 C17 157.8(5)
C18 C17 O11 C14 -170.2(5)
C110 C19 O12 C18 171.2(5)
C17 C18 O12 C19 -169.2(5)
C112 C111 O13 C110 -173.4(5)
C19 C110 O13 C111 -68.9(7)
C114 C113 O14 C112 -109.5(6)
C111 C112 O14 C113 84.7(7)
C16 C15 O15 C114 116.1(6)
C14 C15 O15 C114 -66.1(7)
C113 C114 O15 C15 -164.0(5)
C23 C24 O21 C27 -12.8(9)
C25 C24 O21 C27 166.9(5)
C28 C27 O21 C24 -178.9(5)
C27 C28 O22 C229 -168.4(8)
C27 C28 O22 C29 -179.4(13)
C220 C229 O22 C28 149.1(12)
C210 C29 O22 C28 92(3)
C211 C212 O24 C213 76.2(12)
C214 C213 O24 C212 -127.9(8)
C26 C25 O25 C214 -7.5(10)
C24 C25 O25 C214 173.0(6)
C213 C214 O25 C25 175.2(7)
C33 C34 O31 C37 5.4(11)
C35 C34 O31 C37 -177.3(7)
C38 C37 O31 C34 -176.8(7)
C37 C38 O32 C39 174.1(6)
C310 C39 O32 C38 -84.9(8)
C39 C310 O33 C311 -175.9(13)
C39 C310 O33 C321 159.6(10)
C312 C311 O33 C310 -102(2)
C322 C321 O33 C310 -170.8(11)
